data_8106684
loop_
_publ_author_name
'Oh, In-Hwan'
'Park, Garam'
'Park, Seong-Hun'

_publ_section_title
;
 Crystal structure of hexaaquanickel(II)
 bis((E)-4-((4-(dimethylamino)phenyl)diazenyl)benzenesulfonate),
 C28H40N6NiO12S2
;
_journal_issue 5
_journal_name_full 'Zeitschrift f\"ur Kristallographie - New Crystal Structures'
_journal_page_first 803
_journal_page_last 805
_journal_paper_doi 10.1515/ncrs-2017-0051
_journal_volume 232
_journal_year 2017
_chemical_formula_moiety '2(C14 H14 N3 O3 S), H12 Ni O6'
_chemical_formula_sum 'C28 H40 N6 Ni O12 S2'
_chemical_formula_weight 775.49
_chemical_name_systematic
;
  Hexaaquanickel (II) bis((E)-4((4-(dimethylamino)phenyl)
diazenyl)benzenesulfonate
;
_space_group_crystal_system monoclinic
_space_group_IT_number 14
_space_group_name_Hall '-P 2ybc'
_space_group_name_H-M_alt 'P 1 21/c 1'
_atom_sites_solution_hydrogens geom
_atom_sites_solution_primary direct
_atom_sites_solution_secondary difmap
_cell_angle_alpha 90
_cell_angle_beta 91.258(2)
_cell_angle_gamma 90
_cell_formula_units_Z 2
_cell_length_a 6.202(1)
_cell_length_b 7.126(1)
_cell_length_c 38.499(2)
_cell_measurement_reflns_used 200
_cell_measurement_temperature 300(2)
_cell_measurement_theta_max 24
_cell_measurement_theta_min 3.62
_cell_volume 1701.1(4)
_computing_cell_refinement 'Bruker SAINT'
_computing_data_collection 'Bruker APEX2'
_computing_data_reduction 'Bruker SAINT'
_computing_molecular_graphics 'Diamond Version 3.2e'
_computing_publication_material WinGx
_computing_structure_refinement 'SHELXL-2014 (Sheldrick, 2014)'
_computing_structure_solution SIR92
_diffrn_ambient_temperature 300(2)
_diffrn_measured_fraction_theta_full 0.972
_diffrn_measured_fraction_theta_max 0.998
_diffrn_measurement_device_type 'Buker APEX-II CCD'
_diffrn_measurement_method '\f and \w scan'
_diffrn_radiation_type MoK\a
_diffrn_radiation_wavelength 0.71073
_diffrn_reflns_av_R_equivalents 0.1191
_diffrn_reflns_av_unetI/netI 0.0344
_diffrn_reflns_Laue_measured_fraction_full 0.972
_diffrn_reflns_Laue_measured_fraction_max 0.998
_diffrn_reflns_limit_h_max 7
_diffrn_reflns_limit_h_min -7
_diffrn_reflns_limit_k_max 8
_diffrn_reflns_limit_k_min -8
_diffrn_reflns_limit_l_max 45
_diffrn_reflns_limit_l_min -45
_diffrn_reflns_number 34163
_diffrn_reflns_point_group_measured_fraction_full 0.972
_diffrn_reflns_point_group_measured_fraction_max 0.998
_diffrn_reflns_theta_full 25.242
_diffrn_reflns_theta_max 24.995
_diffrn_reflns_theta_min 2.907
_diffrn_source 'fine-focus sealed tube'
_exptl_absorpt_coefficient_mu 0.763
_exptl_absorpt_correction_type multi-scan
_exptl_absorpt_process_details 'Bruker SADABS'
_exptl_crystal_colour red-brown
_exptl_crystal_density_diffrn 1.514
_exptl_crystal_description prism
_exptl_crystal_F_000 812
_exptl_crystal_size_max 0.574
_exptl_crystal_size_mid 0.48
_exptl_crystal_size_min 0.372
_exptl_transmission_factor_max 0.7494
_exptl_transmission_factor_min 0.6571
_refine_diff_density_max 0.349
_refine_diff_density_min -0.412
_refine_diff_density_rms 0.069
_refine_ls_extinction_coef .
_refine_ls_extinction_method none
_refine_ls_goodness_of_fit_ref 1.253
_refine_ls_hydrogen_treatment mixed
_refine_ls_matrix_type full
_refine_ls_number_parameters 283
_refine_ls_number_reflns 3000
_refine_ls_number_restraints 0
_refine_ls_restrained_S_all 1.253
_refine_ls_R_factor_all 0.1027
_refine_ls_R_factor_gt 0.0698
_refine_ls_shift/su_max 0.055
_refine_ls_shift/su_mean 0.004
_refine_ls_structure_factor_coef Fsqd
_refine_ls_weighting_details 'w=1/[\s^2^(Fo^2^)+(0.0411P)^2^+4.3521P] where P=(Fo^2^+2Fc^2^)/3'
_refine_ls_weighting_scheme calc
_refine_ls_wR_factor_gt 0.1424
_refine_ls_wR_factor_ref 0.1515
_reflns_Friedel_coverage 0.000
_reflns_Friedel_fraction_full .
_reflns_Friedel_fraction_max .
_reflns_number_gt 2062
_reflns_number_total 3000
_reflns_threshold_expression 'I > 2\s(I)'
_cod_data_source_file suppl_ncrs-2017-0051_suppl.cif
_cod_data_source_block p106_OM
_cod_depositor_comments
;
The following automatic conversions were performed:

data item '_exptl_absorpt_correction_type' value 'Multi-scan' was
changed to 'multi-scan' in accordance with the built-in table derived
from the CIF Core dictionary named 'cif_core.dic' version 2.4.5 last
updated on 2014-11-21.

data item '_atom_sites_solution_secondary' value 'diffmap' was
changed to 'difmap'.

Automatic conversion script
Id: cif_fix_values 8738 2021-04-28 16:35:53Z antanas 
;
_cod_original_sg_symbol_H-M 'P 21/c'
_cod_database_code 8106684
_shelx_space_group_comment
;
The symmetry employed for this shelxl refinement is uniquely defined
by the following loop, which should always be used as a source of
symmetry information in preference to the above space-group names.
They are only intended as comments.
;

loop_
_space_group_symop_operation_xyz
'x, y, z'
'-x, y+1/2, -z+1/2'
'-x, -y, -z'
'x, -y-1/2, z-1/2'

loop_
_atom_site_label
_atom_site_type_symbol
_atom_site_fract_x
_atom_site_fract_y
_atom_site_fract_z
_atom_site_U_iso_or_equiv
_atom_site_adp_type
_atom_site_occupancy
_atom_site_site_symmetry_order
_atom_site_calc_flag
_atom_site_refinement_flags_posn
_atom_site_refinement_flags_adp
_atom_site_refinement_flags_occupancy
_atom_site_disorder_assembly
_atom_site_disorder_group
Ni1 Ni 1.0000 0.5000 0.5000 0.0265(3) Uani 1 2 d S . P . .
S1 S 0.61159(17) -0.0048(2) 0.43946(3) 0.0311(3) Uani 1 1 d . . . . .
O1 O 0.7066(6) 0.4952(7) 0.47613(11) 0.0443(10) Uani 1 1 d . . . . .
H1O1 H 0.654(12) 0.588(10) 0.4697(19) 0.066 Uiso 1 1 d . U . . .
H2O1 H 0.641(12) 0.410(10) 0.4665(19) 0.066 Uiso 1 1 d . U . . .
O2 O 1.1044(7) 0.2850(7) 0.46915(14) 0.0510(14) Uani 1 1 d . . . . .
H1O2 H 1.007(12) 0.209(11) 0.4599(19) 0.077 Uiso 1 1 d . U . . .
H2O2 H 1.213(13) 0.261(12) 0.465(2) 0.077 Uiso 1 1 d . U . . .
O3 O 0.8978(8) 0.3037(7) 0.53500(15) 0.0494(13) Uani 1 1 d . . . . .
H1O3 H 0.783(13) 0.256(11) 0.535(2) 0.074 Uiso 1 1 d . U . . .
H2O3 H 0.958(13) 0.234(12) 0.538(2) 0.074 Uiso 1 1 d . U . . .
O4 O 0.8461(5) -0.0042(6) 0.44346(9) 0.0405(9) Uani 1 1 d . . . . .
O5 O 0.5172(7) -0.1773(6) 0.45212(11) 0.0444(11) Uani 1 1 d . . . . .
O6 O 0.5158(6) 0.1616(6) 0.45484(10) 0.0413(10) Uani 1 1 d . . . . .
N1 N 0.4072(8) 0.0013(8) 0.28748(12) 0.0491(12) Uani 1 1 d . . . . .
N2 N 0.2172(8) 0.0427(5) 0.27879(12) 0.0403(12) Uani 1 1 d . . . . .
N3 N -0.0081(7) 0.0152(8) 0.13739(11) 0.0467(12) Uani 1 1 d . . . . .
C1 C 0.5524(7) 0.0051(8) 0.39443(13) 0.0329(11) Uani 1 1 d . . . . .
C2 C 0.3503(9) 0.0698(8) 0.38326(16) 0.0389(14) Uani 1 1 d . . . . .
H2 H 0.255(10) 0.095(8) 0.4010(15) 0.047 Uiso 1 1 d . U . . .
C3 C 0.2987(10) 0.0709(9) 0.34817(16) 0.0448(15) Uani 1 1 d . . . . .
H3 H 0.159(10) 0.115(9) 0.3399(16) 0.054 Uiso 1 1 d . U . . .
C4 C 0.4466(9) 0.0127(9) 0.32395(14) 0.0393(12) Uani 1 1 d . . . . .
C5 C 0.6476(10) -0.0542(8) 0.33564(16) 0.0430(15) Uani 1 1 d . . . . .
H5 H 0.738(10) -0.084(9) 0.3192(16) 0.052 Uiso 1 1 d . U . . .
C6 C 0.7007(9) -0.0555(8) 0.37060(15) 0.0394(14) Uani 1 1 d . . . . .
H6 H 0.845(10) -0.091(8) 0.3788(15) 0.047 Uiso 1 1 d . U . . .
C7 C 0.1724(9) 0.0309(8) 0.24258(14) 0.0405(14) Uani 1 1 d . . . . .
C8 C -0.0348(11) 0.0781(10) 0.23174(17) 0.0489(16) Uani 1 1 d . . . . .
H8 H -0.135(10) 0.107(9) 0.2493(17) 0.059 Uiso 1 1 d . U . . .
C9 C -0.0968(10) 0.0725(9) 0.19712(15) 0.0435(15) Uani 1 1 d . . . . .
H9 H -0.250(10) 0.101(9) 0.1916(15) 0.052 Uiso 1 1 d . U . . .
C10 C 0.0481(9) 0.0158(8) 0.17194(14) 0.0386(12) Uani 1 1 d . . . . .
C11 C 0.2549(10) -0.0420(9) 0.18356(16) 0.0462(16) Uani 1 1 d . . . . .
H11 H 0.337(10) -0.103(9) 0.1699(16) 0.055 Uiso 1 1 d . U . . .
C12 C 0.3165(10) -0.0368(8) 0.21804(16) 0.0430(15) Uani 1 1 d . . . . .
H12 H 0.444(10) -0.051(9) 0.2238(16) 0.052 Uiso 1 1 d . U . . .
C13 C -0.2199(12) 0.0699(12) 0.1255(2) 0.059(2) Uani 1 1 d . . . . .
H13A H -0.330(13) -0.018(12) 0.133(2) 0.088 Uiso 1 1 d . U . . .
H13B H -0.257(13) 0.180(12) 0.134(2) 0.088 Uiso 1 1 d . U . . .
H13C H -0.244(13) 0.020(11) 0.104(2) 0.088 Uiso 1 1 d . U . . .
C14 C 0.1426(14) -0.0469(12) 0.11170(19) 0.061(2) Uani 1 1 d . . . . .
H14A H 0.270(13) 0.032(12) 0.111(2) 0.092 Uiso 1 1 d . U . . .
H14B H 0.183(13) -0.170(12) 0.115(2) 0.092 Uiso 1 1 d . U . . .
H14C H 0.061(13) -0.048(11) 0.092(2) 0.092 Uiso 1 1 d . U . . .

loop_
_atom_site_aniso_label
_atom_site_aniso_U_11
_atom_site_aniso_U_22
_atom_site_aniso_U_33
_atom_site_aniso_U_23
_atom_site_aniso_U_13
_atom_site_aniso_U_12
Ni1 0.0174(4) 0.0275(5) 0.0346(5) -0.0013(5) 0.0008(3) -0.0014(4)
S1 0.0225(6) 0.0311(7) 0.0395(7) -0.0012(7) -0.0028(5) -0.0029(7)
O1 0.0286(19) 0.038(2) 0.066(3) 0.003(3) -0.0154(17) -0.002(2)
O2 0.025(3) 0.048(3) 0.080(4) -0.033(2) 0.007(2) 0.000(2)
O3 0.029(3) 0.050(3) 0.068(3) 0.024(3) 0.004(2) -0.002(2)
O4 0.0229(16) 0.044(2) 0.054(2) 0.001(2) -0.0051(15) -0.005(2)
O5 0.036(3) 0.045(3) 0.053(3) 0.015(2) -0.003(2) -0.0114(19)
O6 0.030(2) 0.044(2) 0.049(3) -0.010(2) -0.0019(19) -0.0017(18)
N1 0.053(3) 0.052(3) 0.042(3) 0.001(3) -0.002(2) 0.003(3)
N2 0.055(3) 0.020(3) 0.046(3) 0.004(2) -0.001(2) 0.005(2)
N3 0.043(3) 0.062(3) 0.035(2) 0.007(3) 0.0000(19) 0.009(3)
C1 0.029(2) 0.029(2) 0.041(3) 0.000(3) -0.001(2) 0.004(3)
C2 0.032(3) 0.044(3) 0.041(3) 0.000(3) 0.003(2) 0.007(3)
C3 0.037(3) 0.054(4) 0.043(4) 0.005(3) -0.004(3) 0.010(3)
C4 0.047(3) 0.031(3) 0.040(3) -0.001(3) 0.000(2) -0.003(3)
C5 0.045(3) 0.044(4) 0.040(3) -0.001(3) 0.007(3) 0.006(3)
C6 0.029(3) 0.043(4) 0.046(3) 0.002(3) -0.001(2) 0.006(2)
C7 0.047(3) 0.036(4) 0.038(3) 0.001(3) 0.002(2) 0.008(3)
C8 0.050(4) 0.055(4) 0.042(4) -0.001(3) 0.009(3) 0.013(3)
C9 0.034(3) 0.056(4) 0.040(3) 0.004(3) 0.002(3) 0.011(3)
C10 0.045(3) 0.029(3) 0.042(3) 0.008(3) 0.002(2) 0.002(3)
C11 0.044(3) 0.053(4) 0.041(3) 0.000(3) 0.011(3) 0.008(3)
C12 0.041(3) 0.036(4) 0.052(3) 0.006(3) -0.003(3) 0.001(3)
C13 0.056(4) 0.066(5) 0.055(4) -0.016(4) -0.009(3) 0.015(4)
C14 0.074(5) 0.065(6) 0.044(4) -0.011(4) 0.002(4) 0.012(4)

loop_
_atom_type_symbol
_atom_type_description
_atom_type_scat_dispersion_real
_atom_type_scat_dispersion_imag
_atom_type_scat_source
C C 0.0033 0.0016 'International Tables Vol C Tables 4.2.6.8 and 6.1.1.4'
H H 0.0000 0.0000 'International Tables Vol C Tables 4.2.6.8 and 6.1.1.4'
N N 0.0061 0.0033 'International Tables Vol C Tables 4.2.6.8 and 6.1.1.4'
O O 0.0106 0.0060 'International Tables Vol C Tables 4.2.6.8 and 6.1.1.4'
S S 0.1246 0.1234 'International Tables Vol C Tables 4.2.6.8 and 6.1.1.4'
Ni Ni 0.3393 1.1124 'International Tables Vol C Tables 4.2.6.8 and 6.1.1.4'

loop_
_geom_angle_atom_site_label_1
_geom_angle_atom_site_label_2
_geom_angle_atom_site_label_3
_geom_angle
_geom_angle_site_symmetry_1
_geom_angle_site_symmetry_3
O1 Ni1 O1 180.0 3_766 .
O1 Ni1 O2 90.96(19) 3_766 3_766
O1 Ni1 O2 89.04(19) . 3_766
O1 Ni1 O2 89.04(19) 3_766 .
O1 Ni1 O2 90.96(19) . .
O2 Ni1 O2 180.0 3_766 .
O1 Ni1 O3 89.9(2) 3_766 3_766
O1 Ni1 O3 90.1(2) . 3_766
O2 Ni1 O3 88.7(2) 3_766 3_766
O2 Ni1 O3 91.3(2) . 3_766
O1 Ni1 O3 90.1(2) 3_766 .
O1 Ni1 O3 89.9(2) . .
O2 Ni1 O3 91.3(2) 3_766 .
O2 Ni1 O3 88.7(2) . .
O3 Ni1 O3 180.0 3_766 .
O5 S1 O6 112.5(2) . .
O5 S1 O4 112.1(2) . .
O6 S1 O4 111.6(2) . .
O5 S1 C1 106.7(3) . .
O6 S1 C1 106.8(3) . .
O4 S1 C1 106.8(2) . .
Ni1 O1 H1O1 120(6) . .
Ni1 O1 H2O1 131(5) . .
H1O1 O1 H2O1 107(7) . .
Ni1 O2 H1O2 118(5) . .
Ni1 O2 H2O2 128(7) . .
H1O2 O2 H2O2 114(8) . .
Ni1 O3 H1O3 127(6) . .
Ni1 O3 H2O3 117(9) . .
H1O3 O3 H2O3 101(10) . .
N2 N1 C4 113.0(5) . .
N1 N2 C7 114.3(5) . .
C10 N3 C13 121.4(5) . .
C10 N3 C14 120.8(5) . .
C13 N3 C14 117.7(5) . .
C6 C1 C2 120.4(5) . .
C6 C1 S1 120.8(4) . .
C2 C1 S1 118.8(4) . .
C3 C2 C1 119.4(5) . .
C3 C2 H2 125(4) . .
C1 C2 H2 115(4) . .
C4 C3 C2 120.9(6) . .
C4 C3 H3 118(4) . .
C2 C3 H3 121(4) . .
C3 C4 C5 118.9(5) . .
C3 C4 N1 125.4(5) . .
C5 C4 N1 115.5(5) . .
C6 C5 C4 120.5(5) . .
C6 C5 H5 124(4) . .
C4 C5 H5 115(4) . .
C1 C6 C5 119.8(5) . .
C1 C6 H6 119(3) . .
C5 C6 H6 121(3) . .
C8 C7 C12 118.9(5) . .
C8 C7 N2 116.3(5) . .
C12 C7 N2 124.7(5) . .
C7 C8 C9 121.4(6) . .
C7 C8 H8 117(4) . .
C9 C8 H8 121(4) . .
C8 C9 C10 120.6(6) . .
C8 C9 H9 117(4) . .
C10 C9 H9 123(4) . .
N3 C10 C9 121.5(5) . .
N3 C10 C11 121.2(5) . .
C9 C10 C11 117.3(5) . .
C12 C11 C10 122.0(6) . .
C12 C11 H11 117(4) . .
C10 C11 H11 120(4) . .
C11 C12 C7 119.5(6) . .
C11 C12 H12 120(4) . .
C7 C12 H12 119(4) . .
N3 C13 H13A 111(5) . .
N3 C13 H13B 111(5) . .
H13A C13 H13B 106(7) . .
N3 C13 H13C 108(5) . .
H13A C13 H13C 86(6) . .
H13B C13 H13C 130(7) . .
N3 C14 H14A 112(5) . .
N3 C14 H14B 112(5) . .
H14A C14 H14B 109(7) . .
N3 C14 H14C 103(5) . .
H14A C14 H14C 115(7) . .
H14B C14 H14C 105(7) . .

loop_
_geom_bond_atom_site_label_1
_geom_bond_atom_site_label_2
_geom_bond_distance
_geom_bond_site_symmetry_2
Ni1 O1 2.021(3) 3_766
Ni1 O1 2.021(3) .
Ni1 O2 2.052(4) 3_766
Ni1 O2 2.052(4) .
Ni1 O3 2.052(5) 3_766
Ni1 O3 2.052(5) .
S1 O5 1.450(4) .
S1 O6 1.458(4) .
S1 O4 1.459(3) .
S1 C1 1.766(5) .
O1 H1O1 0.78(7) .
O1 H2O1 0.82(8) .
O2 H1O2 0.88(8) .
O2 H2O2 0.72(8) .
O3 H1O3 0.79(8) .
O3 H2O3 0.63(8) .
N1 N2 1.253(6) .
N1 C4 1.422(7) .
N2 C7 1.418(7) .
N3 C10 1.367(7) .
N3 C13 1.436(8) .
N3 C14 1.445(9) .
C1 C6 1.383(7) .
C1 C2 1.395(7) .
C2 C3 1.382(8) .
C2 H2 0.93(6) .
C3 C4 1.385(8) .
C3 H3 0.97(6) .
C4 C5 1.400(8) .
C5 C6 1.378(8) .
C5 H5 0.88(6) .
C6 H6 0.97(6) .
C7 C8 1.384(8) .
C7 C12 1.400(8) .
C8 C9 1.380(9) .
C8 H8 0.95(6) .
C9 C10 1.396(8) .
C9 H9 0.99(6) .
C10 C11 1.411(8) .
C11 C12 1.374(9) .
C11 H11 0.86(6) .
C12 H12 0.82(6) .
C13 H13A 0.98(8) .
C13 H13B 0.88(8) .
C13 H13C 0.90(8) .
C14 H14A 0.97(8) .
C14 H14B 0.92(9) .
C14 H14C 0.90(9) .

loop_
_geom_hbond_atom_site_label_D
_geom_hbond_atom_site_label_H
_geom_hbond_atom_site_label_A
_geom_hbond_distance_DH
_geom_hbond_distance_HA
_geom_hbond_distance_DA
_geom_hbond_angle_DHA
_geom_hbond_site_symmetry_A
O1 H1O1 O5 0.78(7) 1.99(8) 2.762(6) 178(8) 1_565
O1 H2O1 O6 0.82(8) 1.98(8) 2.771(6) 164(7) .
O2 H1O2 S1 0.88(8) 2.98(8) 3.842(5) 167(6) .
O2 H1O2 O4 0.88(8) 1.92(8) 2.779(6) 166(7) .
O2 H2O2 O6 0.72(8) 2.05(8) 2.766(6) 174(9) 1_655
O3 H1O3 O5 0.79(8) 2.01(8) 2.782(7) 165(8) 3_656
O3 H2O3 O4 0.63(8) 2.15(8) 2.776(6) 170(11) 3_756
